data_7135760
loop_
_publ_author_name
'Xu, Heyang'
'Wu, Zhixian'
'Shan, Jing-Ran'
'Shi, Lei'

_publ_section_title
;
 Diastereoselective synthesis of &#x3b2;-hydroxy allylic tertiary sulfides
 <i>via</i> nickel/photoredox cooperative catalysis.
;
_journal_issue 39
_journal_name_full 'Chemical communications (Cambridge, England)'
_journal_page_first 9927
_journal_page_last 9931
_journal_paper_doi 10.1039/d6cc01783e
_journal_volume 62
_journal_year 2026
_chemical_formula_sum 'C18 H17 F3 O S'
_chemical_formula_weight 338.38
_space_group_crystal_system monoclinic
_space_group_IT_number 4
_space_group_name_Hall 'P 2yb'
_space_group_name_H-M_alt 'P 1 21 1'
_atom_sites_solution_hydrogens geom
_audit_creation_method SHELXL-2019/3
_audit_update_record
;
2026-04-12 deposited with the CCDC.	2026-04-22 downloaded from the CCDC.
;
_cell_angle_alpha 90
_cell_angle_beta 91.832(2)
_cell_angle_gamma 90
_cell_formula_units_Z 4
_cell_length_a 7.1812(2)
_cell_length_b 21.2592(6)
_cell_length_c 11.2046(3)
_cell_measurement_temperature 293(2)
_cell_volume 1709.69(8)
_computing_structure_refinement 'SHELXL-2019/2 (Sheldrick, 2019)'
_computing_structure_solution 'SHELXT 2018/2 (Sheldrick, 2018)'
_diffrn_ambient_temperature 293(2)
_diffrn_measured_fraction_theta_full 0.957
_diffrn_measured_fraction_theta_max 0.955
_diffrn_radiation_type CuK\a
_diffrn_radiation_wavelength 1.54184
_diffrn_reflns_av_R_equivalents 0.0384
_diffrn_reflns_av_unetI/netI 0.0513
_diffrn_reflns_Laue_measured_fraction_full 0.957
_diffrn_reflns_Laue_measured_fraction_max 0.955
_diffrn_reflns_limit_h_max 8
_diffrn_reflns_limit_h_min -6
_diffrn_reflns_limit_k_max 23
_diffrn_reflns_limit_k_min -25
_diffrn_reflns_limit_l_max 13
_diffrn_reflns_limit_l_min -13
_diffrn_reflns_number 8401
_diffrn_reflns_point_group_measured_fraction_full 0.730
_diffrn_reflns_point_group_measured_fraction_max 0.727
_diffrn_reflns_theta_full 67.684
_diffrn_reflns_theta_max 67.979
_diffrn_reflns_theta_min 3.947
_exptl_absorpt_coefficient_mu 1.965
_exptl_crystal_density_diffrn 1.315
_exptl_crystal_F_000 704
_exptl_crystal_size_max 0.500
_exptl_crystal_size_mid 0.200
_exptl_crystal_size_min 0.200
_refine_diff_density_max 0.218
_refine_diff_density_min -0.205
_refine_diff_density_rms 0.039
_refine_ls_abs_structure_details
;
 Flack x determined using 1245 quotients [(I+)-(I-)]/[(I+)+(I-)]
 (Parsons, Flack and Wagner, Acta Cryst. B69 (2013) 249-259).
;
_refine_ls_abs_structure_Flack -0.016(14)
_refine_ls_extinction_coef 0.0045(6)
_refine_ls_extinction_expression Fc^*^=kFc[1+0.001xFc^2^\l^3^/sin(2\q)]^-1/4^
_refine_ls_extinction_method 'SHELXL-2019/2 (Sheldrick 2019)'
_refine_ls_goodness_of_fit_ref 1.090
_refine_ls_hydrogen_treatment constr
_refine_ls_matrix_type full
_refine_ls_number_parameters 420
_refine_ls_number_reflns 4540
_refine_ls_number_restraints 79
_refine_ls_restrained_S_all 1.122
_refine_ls_R_factor_all 0.0500
_refine_ls_R_factor_gt 0.0460
_refine_ls_shift/su_max 0.000
_refine_ls_shift/su_mean 0.000
_refine_ls_structure_factor_coef Fsqd
_refine_ls_weighting_details 'w=1/[\s^2^(Fo^2^)+(0.0743P)^2^+0.1604P] where P=(Fo^2^+2Fc^2^)/3'
_refine_ls_weighting_scheme calc
_refine_ls_wR_factor_gt 0.1266
_refine_ls_wR_factor_ref 0.1359
_reflns_Friedel_coverage 0.480
_reflns_Friedel_fraction_full 0.489
_reflns_Friedel_fraction_max 0.486
_reflns_number_gt 4145
_reflns_number_total 4540
_reflns_threshold_expression 'I > 2\s(I)'
_cod_data_source_file d6cc01783e2.cif
_cod_data_source_block exp_3665_auto
_cod_depositor_comments 'Adding full bibliography for 7135760.cif.'
_cod_original_sg_symbol_H-M 'P 21'
_cod_database_code 7135760
_shelx_shelxl_version_number 2019/3
_shelx_space_group_comment
;
The symmetry employed for this shelxl refinement is uniquely defined
by the following loop, which should always be used as a source of
symmetry information in preference to the above space-group names.
They are only intended as comments.
;
_shelx_estimated_absorpt_t_min 0.440
_shelx_estimated_absorpt_t_max 0.695

loop_
_space_group_symop_operation_xyz
'x, y, z'
'-x, y+1/2, -z'

loop_
_atom_site_label
_atom_site_type_symbol
_atom_site_fract_x
_atom_site_fract_y
_atom_site_fract_z
_atom_site_U_iso_or_equiv
_atom_site_adp_type
_atom_site_occupancy
_atom_site_site_symmetry_order
_atom_site_calc_flag
_atom_site_refinement_flags_posn
_atom_site_refinement_flags_adp
_atom_site_refinement_flags_occupancy
_atom_site_disorder_assembly
_atom_site_disorder_group
S01 S 0.35771(17) 0.68713(6) 0.39555(11) 0.0701(3) Uani 1 1 d . . . . .
S02 S 1.1371(2) 0.33906(6) 0.18102(12) 0.0764(4) Uani 1 1 d . . . . .
F003 F 0.6864(4) 0.6192(2) 0.7234(2) 0.0881(10) Uani 1 1 d . . . . .
F004 F 0.1476(4) 0.56581(16) 0.4953(3) 0.0828(9) Uani 1 1 d . . . . .
F005 F 0.7831(5) 0.3906(2) 0.4932(3) 0.0943(11) Uani 1 1 d . . . . .
O006 O 0.6953(4) 0.54829(18) 0.5159(3) 0.0680(9) Uani 1 1 d . . . . .
H006 H 0.721951 0.552377 0.587146 0.102 Uiso 1 1 calc R U . . .
O007 O 0.7903(5) 0.47056(19) 0.3036(3) 0.0751(10) Uani 1 1 d . . . . .
H007 H 0.776980 0.471777 0.376011 0.113 Uiso 1 1 calc R U . . .
F008 F 1.3358(5) 0.4542(2) 0.3197(4) 0.1185(15) Uani 1 1 d . . . . .
C009 C 0.8391(7) 0.6367(3) 0.2694(5) 0.0766(14) Uani 1 1 d . . . . .
H009 H 0.919616 0.658171 0.321667 0.092 Uiso 1 1 calc R U . . .
C00A C 0.6573(6) 0.6261(2) 0.2998(3) 0.0586(10) Uani 1 1 d . . . . .
C00B C 0.4253(6) 0.5935(2) 0.6008(3) 0.0553(10) Uani 1 1 d . . . . .
C00C C 0.5320(6) 0.5836(2) 0.4867(4) 0.0536(9) Uani 1 1 d . . . . .
H00C H 0.453649 0.558072 0.432297 0.064 Uiso 1 1 calc R U . . .
C00D C 0.5008(6) 0.6102(3) 0.7087(4) 0.0651(12) Uani 1 1 d . . . . .
C00E C 0.5804(6) 0.6460(2) 0.4201(3) 0.0555(10) Uani 1 1 d . . . . .
C00F C 0.8408(10) 0.4052(3) 0.0754(4) 0.0808(12) Uani 1 1 d . U . . .
F00G F 0.1054(7) 0.6205(3) 0.8945(4) 0.150(2) Uani 1 1 d . . . . .
C00H C 1.2445(8) 0.4305(3) 0.4125(6) 0.0849(17) Uani 1 1 d . . . . .
C00I C 1.0535(6) 0.4216(2) 0.3962(4) 0.0583(10) Uani 1 1 d . . . . .
C00J C 0.2324(7) 0.5840(3) 0.5982(5) 0.0689(13) Uani 1 1 d . . . . .
C00K C 0.9556(6) 0.4374(2) 0.2791(4) 0.0590(10) Uani 1 1 d . . . . .
H00K H 1.036551 0.465832 0.235517 0.071 Uiso 1 1 calc R U . . .
C00L C 0.9116(7) 0.3791(2) 0.1964(4) 0.0612(10) Uani 1 1 d . . . . .
F00M F 1.3391(10) 0.3864(4) 0.7138(5) 0.205(3) Uani 1 1 d . . . . .
C00N C 0.3975(9) 0.6200(3) 0.8106(4) 0.0840(16) Uani 1 1 d . . . . .
H00N H 0.452909 0.632151 0.883134 0.101 Uiso 1 1 calc R U . . .
C00O C 0.5440(8) 0.5938(3) 0.2184(4) 0.0717(13) Uani 1 1 d . . . . .
H00O H 0.421346 0.585492 0.237448 0.086 Uiso 1 1 calc R U . . .
C00P C 1.3405(10) 0.4190(4) 0.5184(10) 0.122(3) Uani 1 1 d . . . . .
H00P H 1.468272 0.425822 0.525690 0.146 Uiso 1 1 calc R U . . .
C00Q C 0.9023(11) 0.6152(4) 0.1611(7) 0.105(2) Uani 1 1 d . . . . .
H00Q H 1.025782 0.622193 0.142303 0.126 Uiso 1 1 calc R U . . .
C00R C 0.9680(7) 0.3998(3) 0.4968(4) 0.0724(13) Uani 1 1 d . . . . .
C00S C 0.7200(8) 0.6847(3) 0.4926(4) 0.0759(14) Uani 1 1 d . . . . .
H00S H 0.834742 0.665960 0.510003 0.091 Uiso 1 1 calc R U . . .
C00T C 0.7881(13) 0.5843(4) 0.0814(6) 0.106(2) Uani 1 1 d . . . . .
H00T H 0.832786 0.570830 0.008715 0.127 Uiso 1 1 calc R U . . .
C00U C 0.1228(8) 0.5926(3) 0.6948(6) 0.0868(18) Uani 1 1 d . . . . .
H00U H -0.005354 0.586222 0.689850 0.104 Uiso 1 1 calc R U . . .
C00V C 0.7704(9) 0.3374(4) 0.2536(5) 0.0852(15) Uani 1 1 d . . . . .
H00V H 0.655303 0.355410 0.268318 0.102 Uiso 1 1 calc R U . . .
C00W C 0.6074(12) 0.5732(3) 0.1095(4) 0.097(2) Uani 1 1 d . . . . .
H00W H 0.527601 0.552173 0.056113 0.116 Uiso 1 1 calc R U . . .
C00X C 0.2099(9) 0.6105(3) 0.7970(6) 0.093(2) Uani 1 1 d . . . . .
C00Y C 1.2458(16) 0.3980(5) 0.6094(8) 0.127(3) Uani 1 1 d . . . . .
C00Z C 0.9650(13) 0.4338(3) -0.0010(5) 0.1050(17) Uani 1 1 d . U . . .
H00Z H 1.090223 0.437241 0.021777 0.126 Uiso 1 1 calc R U . . .
C010 C 0.6527(11) 0.4019(4) 0.0404(6) 0.1081(18) Uani 1 1 d . U . . .
H010 H 0.568664 0.382829 0.090487 0.130 Uiso 1 1 calc R U . . .
C011 C 1.0988(11) 0.2860(4) 0.0571(6) 0.102(2) Uani 1 1 d . . . . .
H01E H 1.009459 0.254086 0.078555 0.123 Uiso 1 1 calc R U . . .
H01F H 1.047154 0.309151 -0.010850 0.123 Uiso 1 1 calc R U . . .
C012 C 0.7170(18) 0.4530(5) -0.1413(8) 0.140(3) Uani 1 1 d . U . . .
H012 H 0.675115 0.468682 -0.214877 0.168 Uiso 1 1 calc R U . . .
C013 C 0.4100(10) 0.7457(3) 0.2852(7) 0.099(2) Uani 1 1 d . . . . .
H01A H 0.457390 0.782911 0.325975 0.119 Uiso 1 1 calc R U . . .
H01B H 0.508290 0.729716 0.236156 0.119 Uiso 1 1 calc R U . . .
C014 C 0.6958(13) 0.7423(4) 0.5340(6) 0.117(3) Uani 1 1 d . . . . .
H01C H 0.583499 0.763136 0.519094 0.140 Uiso 1 1 calc R U . . .
H01D H 0.791081 0.762051 0.577950 0.140 Uiso 1 1 calc R U . . .
C015 C 1.0615(12) 0.3883(4) 0.6047(5) 0.102(2) Uani 1 1 d . . . . .
H015 H 0.998857 0.374406 0.671159 0.123 Uiso 1 1 calc R U . . .
C016 C 0.9013(17) 0.4573(4) -0.1122(6) 0.129(2) Uani 1 1 d . U . . .
H016 H 0.983680 0.475427 -0.164619 0.155 Uiso 1 1 calc R U . . .
C017 C 0.5895(15) 0.4268(5) -0.0681(7) 0.134(2) Uani 1 1 d . U . . .
H017 H 0.463743 0.425600 -0.090478 0.161 Uiso 1 1 calc R U . . .
C018 C 0.7929(14) 0.2781(4) 0.2848(7) 0.129(3) Uani 1 1 d . . . . .
H01G H 0.905405 0.257975 0.271909 0.155 Uiso 1 1 calc R U . . .
H01H H 0.696264 0.256423 0.319684 0.155 Uiso 1 1 calc R U . . .
C019 C 1.2685(15) 0.2566(6) 0.0250(12) 0.202(7) Uani 1 1 d . . . . .
H01I H 1.242418 0.224622 -0.033603 0.302 Uiso 1 1 calc R U . . .
H01J H 1.327216 0.237932 0.094575 0.302 Uiso 1 1 calc R U . . .
H01K H 1.350243 0.287500 -0.007486 0.302 Uiso 1 1 calc R U . . .
C1 C 0.2614(18) 0.7630(7) 0.2116(14) 0.213(7) Uani 1 1 d . U . . .
H1A H 0.297843 0.796992 0.161095 0.320 Uiso 1 1 calc R U . . .
H1B H 0.159764 0.776202 0.259241 0.320 Uiso 1 1 calc R U . . .
H1C H 0.223015 0.727740 0.163175 0.320 Uiso 1 1 calc R U . . .

loop_
_atom_site_aniso_label
_atom_site_aniso_U_11
_atom_site_aniso_U_22
_atom_site_aniso_U_33
_atom_site_aniso_U_23
_atom_site_aniso_U_13
_atom_site_aniso_U_12
S01 0.0645(7) 0.0642(7) 0.0825(7) 0.0111(6) 0.0163(5) 0.0112(5)
S02 0.0827(8) 0.0717(8) 0.0749(7) -0.0167(6) 0.0035(5) 0.0093(6)
F003 0.0617(17) 0.142(3) 0.0605(14) -0.0016(17) 0.0007(11) 0.0069(17)
F004 0.0526(17) 0.092(2) 0.104(2) 0.0068(17) 0.0002(14) -0.0069(14)
F005 0.077(2) 0.129(3) 0.0782(18) 0.0138(19) 0.0217(14) 0.0085(19)
O006 0.0567(18) 0.087(2) 0.0610(16) 0.0092(17) 0.0129(13) 0.0236(16)
O007 0.075(2) 0.088(3) 0.0617(18) -0.0062(18) -0.0029(15) 0.0245(18)
F008 0.071(2) 0.120(3) 0.167(4) -0.046(3) 0.037(2) -0.033(2)
C009 0.068(3) 0.085(4) 0.079(3) 0.007(3) 0.025(2) -0.001(3)
C00A 0.065(3) 0.064(3) 0.0473(19) 0.0065(19) 0.0104(17) 0.009(2)
C00B 0.046(2) 0.067(3) 0.054(2) 0.0081(19) 0.0144(16) 0.0077(18)
C00C 0.041(2) 0.068(3) 0.0520(19) 0.0004(19) 0.0113(15) 0.0044(17)
C00D 0.051(3) 0.087(3) 0.058(2) 0.011(2) 0.0134(17) 0.011(2)
C00E 0.054(2) 0.066(3) 0.047(2) -0.0040(18) 0.0102(16) -0.0036(19)
C00F 0.119(3) 0.065(3) 0.057(2) -0.011(2) -0.008(2) 0.016(2)
F00G 0.135(4) 0.212(5) 0.107(3) 0.016(3) 0.086(3) 0.027(4)
C00H 0.065(3) 0.076(4) 0.114(4) -0.038(3) 0.000(3) 0.003(3)
C00I 0.048(2) 0.061(3) 0.066(2) -0.012(2) -0.0019(17) 0.0058(18)
C00J 0.055(3) 0.074(3) 0.079(3) 0.021(2) 0.021(2) 0.010(2)
C00K 0.063(3) 0.058(3) 0.056(2) -0.006(2) 0.0059(18) 0.000(2)
C00L 0.066(3) 0.061(3) 0.056(2) -0.004(2) -0.0010(18) 0.000(2)
F00M 0.243(7) 0.219(7) 0.143(4) -0.053(5) -0.133(5) 0.084(6)
C00N 0.099(4) 0.102(4) 0.053(2) 0.012(3) 0.024(2) 0.015(3)
C00O 0.087(3) 0.075(3) 0.053(2) -0.002(2) 0.000(2) 0.007(3)
C00P 0.070(4) 0.122(6) 0.169(8) -0.072(6) -0.056(5) 0.032(4)
C00Q 0.108(5) 0.105(5) 0.106(5) 0.017(4) 0.062(4) 0.012(4)
C00R 0.071(3) 0.088(4) 0.059(2) -0.008(2) 0.002(2) 0.017(3)
C00S 0.076(3) 0.091(4) 0.060(2) 0.001(3) -0.001(2) -0.020(3)
C00T 0.163(7) 0.085(4) 0.073(4) 0.009(3) 0.051(4) 0.019(5)
C00U 0.056(3) 0.107(5) 0.099(4) 0.021(4) 0.034(3) 0.012(3)
C00V 0.085(4) 0.097(4) 0.074(3) -0.009(3) 0.006(2) -0.020(3)
C00W 0.167(7) 0.078(4) 0.046(2) -0.002(2) -0.002(3) 0.016(4)
C00X 0.087(4) 0.108(5) 0.088(4) 0.018(4) 0.057(3) 0.014(3)
C00Y 0.142(8) 0.125(7) 0.111(6) -0.035(5) -0.069(5) 0.053(6)
C00Z 0.164(5) 0.084(4) 0.068(2) 0.001(3) 0.017(3) 0.017(3)
C010 0.132(4) 0.099(4) 0.091(3) -0.024(3) -0.039(3) 0.018(3)
C011 0.122(6) 0.087(4) 0.099(4) -0.038(4) 0.013(4) 0.002(4)
C012 0.232(6) 0.101(5) 0.085(4) -0.023(3) -0.034(4) 0.036(5)
C013 0.098(5) 0.088(4) 0.113(5) 0.038(4) 0.009(4) 0.009(3)
C014 0.161(7) 0.101(5) 0.086(4) -0.021(4) -0.015(4) -0.046(5)
C015 0.146(7) 0.100(5) 0.060(3) -0.014(3) -0.018(3) 0.039(5)
C016 0.219(6) 0.096(4) 0.073(3) 0.000(3) 0.002(4) 0.029(5)
C017 0.186(6) 0.114(5) 0.099(4) -0.025(3) -0.063(4) 0.019(4)
C018 0.173(9) 0.094(5) 0.125(6) 0.003(5) 0.055(6) -0.040(6)
C019 0.142(9) 0.201(13) 0.263(15) -0.151(12) 0.034(9) 0.017(8)
C1 0.182(11) 0.202(12) 0.251(13) 0.145(11) -0.061(9) -0.027(9)

loop_
_atom_type_symbol
_atom_type_description
_atom_type_scat_dispersion_real
_atom_type_scat_dispersion_imag
_atom_type_scat_source
C C 0.0181 0.0091 'International Tables Vol C Tables 4.2.6.8 and 6.1.1.4'
H H 0.0000 0.0000 'International Tables Vol C Tables 4.2.6.8 and 6.1.1.4'
F F 0.0727 0.0534 'International Tables Vol C Tables 4.2.6.8 and 6.1.1.4'
O O 0.0492 0.0322 'International Tables Vol C Tables 4.2.6.8 and 6.1.1.4'
S S 0.3331 0.5567 'International Tables Vol C Tables 4.2.6.8 and 6.1.1.4'

loop_
_geom_angle_atom_site_label_1
_geom_angle_atom_site_label_2
_geom_angle_atom_site_label_3
_geom_angle
_geom_angle_site_symmetry_1
_geom_angle_site_symmetry_3
_geom_angle_publ_flag
C013 S01 C00E 103.4(3) . . ?
C011 S02 C00L 104.4(3) . . ?
C00C O006 H006 109.5 . . ?
C00K O007 H007 109.5 . . ?
C00A C009 C00Q 120.1(6) . . ?
C00A C009 H009 119.9 . . ?
C00Q C009 H009 119.9 . . ?
C009 C00A C00O 117.3(5) . . ?
C009 C00A C00E 122.9(5) . . ?
C00O C00A C00E 119.7(4) . . ?
C00D C00B C00J 115.1(4) . . ?
C00D C00B C00C 125.8(4) . . ?
C00J C00B C00C 119.0(4) . . ?
O006 C00C C00B 108.2(3) . . ?
O006 C00C C00E 111.2(3) . . ?
C00B C00C C00E 114.0(4) . . ?
O006 C00C H00C 107.7 . . ?
C00B C00C H00C 107.7 . . ?
C00E C00C H00C 107.7 . . ?
F003 C00D C00B 120.7(4) . . ?
F003 C00D C00N 115.2(5) . . ?
C00B C00D C00N 124.0(5) . . ?
C00S C00E C00A 111.8(4) . . ?
C00S C00E C00C 110.9(4) . . ?
C00A C00E C00C 106.1(4) . . ?
C00S C00E S01 112.4(4) . . ?
C00A C00E S01 109.6(3) . . ?
C00C C00E S01 105.6(3) . . ?
C00Z C00F C010 118.8(6) . . ?
C00Z C00F C00L 119.9(6) . . ?
C010 C00F C00L 121.3(6) . . ?
F008 C00H C00P 119.3(7) . . ?
F008 C00H C00I 116.9(6) . . ?
C00P C00H C00I 123.7(7) . . ?
C00R C00I C00H 113.6(5) . . ?
C00R C00I C00K 125.3(4) . . ?
C00H C00I C00K 121.0(5) . . ?
F004 C00J C00U 117.4(5) . . ?
F004 C00J C00B 118.8(4) . . ?
C00U C00J C00B 123.8(6) . . ?
O007 C00K C00I 108.2(3) . . ?
O007 C00K C00L 110.7(4) . . ?
C00I C00K C00L 114.6(4) . . ?
O007 C00K H00K 107.7 . . ?
C00I C00K H00K 107.7 . . ?
C00L C00K H00K 107.7 . . ?
C00V C00L C00F 112.3(5) . . ?
C00V C00L C00K 109.8(4) . . ?
C00F C00L C00K 106.9(4) . . ?
C00V C00L S02 112.0(4) . . ?
C00F C00L S02 110.5(3) . . ?
C00K C00L S02 105.0(3) . . ?
C00X C00N C00D 115.8(5) . . ?
C00X C00N H00N 122.1 . . ?
C00D C00N H00N 122.1 . . ?
C00A C00O C00W 122.3(6) . . ?
C00A C00O H00O 118.9 . . ?
C00W C00O H00O 118.9 . . ?
C00Y C00P C00H 118.0(7) . . ?
C00Y C00P H00P 121.0 . . ?
C00H C00P H00P 121.0 . . ?
C00T C00Q C009 121.7(6) . . ?
C00T C00Q H00Q 119.1 . . ?
C009 C00Q H00Q 119.1 . . ?
F005 C00R C00I 119.3(4) . . ?
F005 C00R C015 116.9(6) . . ?
C00I C00R C015 123.7(6) . . ?
C014 C00S C00E 126.8(6) . . ?
C014 C00S H00S 116.6 . . ?
C00E C00S H00S 116.6 . . ?
C00Q C00T C00W 119.2(5) . . ?
C00Q C00T H00T 120.4 . . ?
C00W C00T H00T 120.4 . . ?
C00X C00U C00J 116.6(5) . . ?
C00X C00U H00U 121.7 . . ?
C00J C00U H00U 121.7 . . ?
C018 C00V C00L 126.7(7) . . ?
C018 C00V H00V 116.6 . . ?
C00L C00V H00V 116.6 . . ?
C00T C00W C00O 119.3(7) . . ?
C00T C00W H00W 120.3 . . ?
C00O C00W H00W 120.3 . . ?
C00U C00X F00G 118.4(6) . . ?
C00U C00X C00N 124.6(4) . . ?
F00G C00X C00N 117.0(7) . . ?
C00P C00Y C015 123.6(7) . . ?
C00P C00Y F00M 118.5(10) . . ?
C015 C00Y F00M 117.9(11) . . ?
C00F C00Z C016 120.2(9) . . ?
C00F C00Z H00Z 119.9 . . ?
C016 C00Z H00Z 119.9 . . ?
C017 C010 C00F 120.8(9) . . ?
C017 C010 H010 119.6 . . ?
C00F C010 H010 119.6 . . ?
C019 C011 S02 111.0(6) . . ?
C019 C011 H01E 109.4 . . ?
S02 C011 H01E 109.4 . . ?
C019 C011 H01F 109.4 . . ?
S02 C011 H01F 109.4 . . ?
H01E C011 H01F 108.0 . . ?
C016 C012 C017 123.4(9) . . ?
C016 C012 H012 118.3 . . ?
C017 C012 H012 118.3 . . ?
C1 C013 S01 114.9(7) . . ?
C1 C013 H01A 108.5 . . ?
S01 C013 H01A 108.5 . . ?
C1 C013 H01B 108.5 . . ?
S01 C013 H01B 108.5 . . ?
H01A C013 H01B 107.5 . . ?
C00S C014 H01C 120.0 . . ?
C00S C014 H01D 120.0 . . ?
H01C C014 H01D 120.0 . . ?
C00Y C015 C00R 117.3(8) . . ?
C00Y C015 H015 121.4 . . ?
C00R C015 H015 121.4 . . ?
C012 C016 C00Z 118.4(10) . . ?
C012 C016 H016 120.8 . . ?
C00Z C016 H016 120.8 . . ?
C012 C017 C010 118.3(10) . . ?
C012 C017 H017 120.8 . . ?
C010 C017 H017 120.8 . . ?
C00V C018 H01G 120.0 . . ?
C00V C018 H01H 120.0 . . ?
H01G C018 H01H 120.0 . . ?
C011 C019 H01I 109.5 . . ?
C011 C019 H01J 109.5 . . ?
H01I C019 H01J 109.5 . . ?
C011 C019 H01K 109.5 . . ?
H01I C019 H01K 109.5 . . ?
H01J C019 H01K 109.5 . . ?
C013 C1 H1A 109.5 . . ?
C013 C1 H1B 109.5 . . ?
H1A C1 H1B 109.5 . . ?
C013 C1 H1C 109.5 . . ?
H1A C1 H1C 109.5 . . ?
H1B C1 H1C 109.5 . . ?

loop_
_geom_bond_atom_site_label_1
_geom_bond_atom_site_label_2
_geom_bond_distance
_geom_bond_site_symmetry_2
_geom_bond_publ_flag
S01 C013 1.802(6) . ?
S01 C00E 1.836(5) . ?
S02 C011 1.803(6) . ?
S02 C00L 1.842(5) . ?
F003 C00D 1.351(5) . ?
F004 C00J 1.343(6) . ?
F005 C00R 1.341(6) . ?
O006 C00C 1.421(5) . ?
O006 H006 0.8200 . ?
O007 C00K 1.415(6) . ?
O007 H007 0.8200 . ?
F008 C00H 1.345(8) . ?
C009 C00A 1.378(7) . ?
C009 C00Q 1.386(9) . ?
C009 H009 0.9300 . ?
C00A C00O 1.386(7) . ?
C00A C00E 1.532(5) . ?
C00B C00D 1.356(6) . ?
C00B C00J 1.399(7) . ?
C00B C00C 1.526(5) . ?
C00C C00E 1.567(6) . ?
C00C H00C 0.9800 . ?
C00D C00N 1.397(6) . ?
C00E C00S 1.513(7) . ?
C00F C00Z 1.394(10) . ?
C00F C010 1.396(10) . ?
C00F C00L 1.537(7) . ?
F00G C00X 1.362(6) . ?
C00H C00P 1.374(11) . ?
C00H C00I 1.391(7) . ?
C00I C00R 1.380(7) . ?
C00I C00K 1.507(6) . ?
C00J C00U 1.371(7) . ?
C00K C00L 1.573(6) . ?
C00K H00K 0.9800 . ?
C00L C00V 1.505(7) . ?
F00M C00Y 1.351(8) . ?
C00N C00X 1.366(9) . ?
C00N H00N 0.9300 . ?
C00O C00W 1.386(7) . ?
C00O H00O 0.9300 . ?
C00P C00Y 1.322(13) . ?
C00P H00P 0.9300 . ?
C00Q C00T 1.362(11) . ?
C00Q H00Q 0.9300 . ?
C00R C015 1.387(8) . ?
C00S C014 1.324(10) . ?
C00S H00S 0.9300 . ?
C00T C00W 1.366(11) . ?
C00T H00T 0.9300 . ?
C00U C00X 1.342(10) . ?
C00U H00U 0.9300 . ?
C00V C018 1.317(11) . ?
C00V H00V 0.9300 . ?
C00W H00W 0.9300 . ?
C00Y C015 1.339(13) . ?
C00Z C016 1.406(10) . ?
C00Z H00Z 0.9300 . ?
C010 C017 1.389(11) . ?
C010 H010 0.9300 . ?
C011 C019 1.426(11) . ?
C011 H01E 0.9700 . ?
C011 H01F 0.9700 . ?
C012 C016 1.356(15) . ?
C012 C017 1.367(14) . ?
C012 H012 0.9300 . ?
C013 C1 1.377(12) . ?
C013 H01A 0.9700 . ?
C013 H01B 0.9700 . ?
C014 H01C 0.9300 . ?
C014 H01D 0.9300 . ?
C015 H015 0.9300 . ?
C016 H016 0.9300 . ?
C017 H017 0.9300 . ?
C018 H01G 0.9300 . ?
C018 H01H 0.9300 . ?
C019 H01I 0.9600 . ?
C019 H01J 0.9600 . ?
C019 H01K 0.9600 . ?
C1 H1A 0.9600 . ?
C1 H1B 0.9600 . ?
C1 H1C 0.9600 . ?

loop_
_geom_torsion_atom_site_label_1
_geom_torsion_atom_site_label_2
_geom_torsion_atom_site_label_3
_geom_torsion_atom_site_label_4
_geom_torsion
_geom_torsion_site_symmetry_1
_geom_torsion_site_symmetry_2
_geom_torsion_site_symmetry_3
_geom_torsion_site_symmetry_4
_geom_torsion_publ_flag
C00Q C009 C00A C00O 0.1(8) . . . . ?
C00Q C009 C00A C00E 177.3(5) . . . . ?
C00D C00B C00C O006 44.1(6) . . . . ?
C00J C00B C00C O006 -134.9(4) . . . . ?
C00D C00B C00C C00E -80.3(6) . . . . ?
C00J C00B C00C C00E 100.7(5) . . . . ?
C00J C00B C00D F003 178.4(5) . . . . ?
C00C C00B C00D F003 -0.6(8) . . . . ?
C00J C00B C00D C00N -2.3(8) . . . . ?
C00C C00B C00D C00N 178.7(5) . . . . ?
C009 C00A C00E C00S 6.9(7) . . . . ?
C00O C00A C00E C00S -176.0(5) . . . . ?
C009 C00A C00E C00C -114.2(5) . . . . ?
C00O C00A C00E C00C 63.0(5) . . . . ?
C009 C00A C00E S01 132.2(4) . . . . ?
C00O C00A C00E S01 -50.6(5) . . . . ?
O006 C00C C00E C00S -55.4(5) . . . . ?
C00B C00C C00E C00S 67.3(5) . . . . ?
O006 C00C C00E C00A 66.2(4) . . . . ?
C00B C00C C00E C00A -171.1(4) . . . . ?
O006 C00C C00E S01 -177.5(3) . . . . ?
C00B C00C C00E S01 -54.7(4) . . . . ?
C013 S01 C00E C00S 74.3(4) . . . . ?
C013 S01 C00E C00A -50.7(4) . . . . ?
C013 S01 C00E C00C -164.7(4) . . . . ?
F008 C00H C00I C00R -177.3(5) . . . . ?
C00P C00H C00I C00R -0.2(8) . . . . ?
F008 C00H C00I C00K 0.6(7) . . . . ?
C00P C00H C00I C00K 177.7(6) . . . . ?
C00D C00B C00J F004 -178.3(4) . . . . ?
C00C C00B C00J F004 0.7(7) . . . . ?
C00D C00B C00J C00U 2.0(8) . . . . ?
C00C C00B C00J C00U -178.9(5) . . . . ?
C00R C00I C00K O007 42.7(7) . . . . ?
C00H C00I C00K O007 -134.9(5) . . . . ?
C00R C00I C00K C00L -81.4(6) . . . . ?
C00H C00I C00K C00L 101.0(5) . . . . ?
C00Z C00F C00L C00V -166.9(6) . . . . ?
C010 C00F C00L C00V 14.3(7) . . . . ?
C00Z C00F C00L C00K 72.7(6) . . . . ?
C010 C00F C00L C00K -106.2(6) . . . . ?
C00Z C00F C00L S02 -41.0(6) . . . . ?
C010 C00F C00L S02 140.1(5) . . . . ?
O007 C00K C00L C00V -56.2(5) . . . . ?
C00I C00K C00L C00V 66.5(6) . . . . ?
O007 C00K C00L C00F 65.8(5) . . . . ?
C00I C00K C00L C00F -171.4(4) . . . . ?
O007 C00K C00L S02 -176.7(3) . . . . ?
C00I C00K C00L S02 -54.0(4) . . . . ?
C011 S02 C00L C00V 75.7(4) . . . . ?
C011 S02 C00L C00F -50.3(5) . . . . ?
C011 S02 C00L C00K -165.2(4) . . . . ?
F003 C00D C00N C00X -179.5(5) . . . . ?
C00B C00D C00N C00X 1.2(9) . . . . ?
C009 C00A C00O C00W -1.0(8) . . . . ?
C00E C00A C00O C00W -178.4(5) . . . . ?
F008 C00H C00P C00Y 177.5(7) . . . . ?
C00I C00H C00P C00Y 0.4(11) . . . . ?
C00A C009 C00Q C00T 0.9(10) . . . . ?
C00H C00I C00R F005 178.5(5) . . . . ?
C00K C00I C00R F005 0.8(8) . . . . ?
C00H C00I C00R C015 0.7(8) . . . . ?
C00K C00I C00R C015 -177.1(5) . . . . ?
C00A C00E C00S C014 122.1(6) . . . . ?
C00C C00E C00S C014 -119.6(6) . . . . ?
S01 C00E C00S C014 -1.7(7) . . . . ?
C009 C00Q C00T C00W -0.9(11) . . . . ?
F004 C00J C00U C00X 179.7(6) . . . . ?
C00B C00J C00U C00X -0.6(9) . . . . ?
C00F C00L C00V C018 121.5(7) . . . . ?
C00K C00L C00V C018 -119.8(7) . . . . ?
S02 C00L C00V C018 -3.6(8) . . . . ?
C00Q C00T C00W C00O 0.0(10) . . . . ?
C00A C00O C00W C00T 1.0(9) . . . . ?
C00J C00U C00X F00G 178.9(6) . . . . ?
C00J C00U C00X C00N -0.7(10) . . . . ?
C00D C00N C00X C00U 0.5(10) . . . . ?
C00D C00N C00X F00G -179.1(6) . . . . ?
C00H C00P C00Y C015 -1.2(14) . . . . ?
C00H C00P C00Y F00M 179.8(6) . . . . ?
C010 C00F C00Z C016 -1.6(10) . . . . ?
C00L C00F C00Z C016 179.6(6) . . . . ?
C00Z C00F C010 C017 -0.2(10) . . . . ?
C00L C00F C010 C017 178.7(6) . . . . ?
C00L S02 C011 C019 173.2(8) . . . . ?
C00E S01 C013 C1 151.2(10) . . . . ?
C00P C00Y C015 C00R 1.6(12) . . . . ?
F00M C00Y C015 C00R -179.4(7) . . . . ?
F005 C00R C015 C00Y -179.2(6) . . . . ?
C00I C00R C015 C00Y -1.4(10) . . . . ?
C017 C012 C016 C00Z -0.1(14) . . . . ?
C00F C00Z C016 C012 1.7(11) . . . . ?
C016 C012 C017 C010 -1.6(14) . . . . ?
C00F C010 C017 C012 1.7(12) . . . . ?
